data_7716277
loop_
_publ_author_name
'Regueiro, Alejandro'
'Garc&#xed;a-L&#xf3;pez, V&#xed;ctor'
'Forment-Aliaga, Alicia'
'Clemente-Le&#xf3;n, Miguel'

_publ_section_title
;
 Chiral spin-crossover complexes based on an enantiopure Schiff base
 ligand with three chiral carbon centers.
;
_journal_issue 25
_journal_name_full 'Dalton transactions (Cambridge, England : 2003)'
_journal_page_first 10637
_journal_page_last 10643
_journal_paper_doi 10.1039/d4dt00924j
_journal_volume 53
_journal_year 2024
_chemical_formula_moiety 'C23 H26 Fe N6 O Se2'
_chemical_formula_sum 'C23 H26 Fe N6 O Se2'
_chemical_formula_weight 616.27
_space_group_crystal_system monoclinic
_space_group_IT_number 4
_space_group_name_Hall 'P 2yb'
_space_group_name_H-M_alt 'P 1 21 1'
_atom_sites_solution_hydrogens geom
_audit_creation_date 2022-04-27
_audit_creation_method
;
Olex2 1.2
(compiled May 18 2018 14:05:52 for OlexSys, GUI svn.r5506)
;
_audit_update_record
;
2024-05-02 deposited with the CCDC.	2024-06-03 downloaded from the CCDC.
;
_cell_angle_alpha 90
_cell_angle_beta 98.031(6)
_cell_angle_gamma 90
_cell_formula_units_Z 2
_cell_length_a 8.8390(6)
_cell_length_b 14.5072(8)
_cell_length_c 9.9010(7)
_cell_measurement_reflns_used 4252
_cell_measurement_temperature 199.95(10)
_cell_measurement_theta_max 22.3970
_cell_measurement_theta_min 3.2040
_cell_volume 1257.15(14)
_computing_cell_refinement 'CrysAlisPro 1.171.41.109a (Rigaku OD, 2021)'
_computing_data_collection 'CrysAlisPro 1.171.41.109a (Rigaku OD, 2021)'
_computing_data_reduction 'CrysAlisPro 1.171.41.109a (Rigaku OD, 2021)'
_computing_molecular_graphics 'Olex2 (Dolomanov et al., 2009)'
_computing_publication_material 'Olex2 (Dolomanov et al., 2009)'
_computing_structure_refinement 'ShelXL (Sheldrick, 2015)'
_computing_structure_solution 'ShelXT (Sheldrick, 2015)'
_diffrn_ambient_environment N~2~
_diffrn_ambient_temperature 199.95(10)
_diffrn_detector 'CCD plate'
_diffrn_detector_area_resol_mean 16.0267
_diffrn_detector_type Sapphire3
_diffrn_measured_fraction_theta_full 0.998
_diffrn_measured_fraction_theta_max 0.932
_diffrn_measurement_details
;
List of Runs (angles in degrees, time in seconds):

  # Type    Start    End  Width  t~exp~   \w     \q     \k     \f   Frames
#--------------------------------------------------------------------------
  1  \w    -37.00   6.00   1.00   15.00    --  -22.71 -77.00 -60.00   43
  2  \w      4.00  42.00   1.00   15.00    --  -22.71  77.00  30.00   38
  3  \w      3.00  33.00   1.00   15.00    --  -22.71  77.00-180.00   30
  4  \w    -91.00  -8.00   1.00   15.00    --  -22.71 -38.00 120.00   83
  5  \w    -44.00  46.00   1.00   15.00    --  -22.71  57.00 150.00   90
  6  \w    -34.00   9.00   1.00   15.00    --  -22.71 -77.00  60.00   43
  7  \w    -41.00   9.00   1.00   15.00    --  -22.71 -77.00-180.00   50
  8  \w     17.00  67.00   1.00   15.00    --   23.49 -99.00-150.00   50
  9  \w      2.00  90.00   1.00   15.00    --   23.49  57.00 -60.00   88
 10  \w    -15.00  67.00   1.00   15.00    --   23.49 -99.00  30.00   82
 11  \w    -45.00  37.00   1.00   15.00    --   23.49 -57.00 -90.00   82
 12  \w      2.00  93.00   1.00   15.00    --   23.49  57.00  60.00   91
;
_diffrn_measurement_device 'four-circle diffractometer'
_diffrn_measurement_device_type 'SuperNova, Single source at offset/far, Sapphire3'
_diffrn_measurement_method '\w scans'
_diffrn_orient_matrix_type 'CrysAlisPro convention (1999,Acta A55,543-557)'
_diffrn_orient_matrix_UB_11 0.0639747000
_diffrn_orient_matrix_UB_12 -0.0147003000
_diffrn_orient_matrix_UB_13 0.0462167000
_diffrn_orient_matrix_UB_21 -0.0486658000
_diffrn_orient_matrix_UB_22 -0.0271991000
_diffrn_orient_matrix_UB_23 0.0351102000
_diffrn_orient_matrix_UB_31 0.0101116000
_diffrn_orient_matrix_UB_32 -0.0378860000
_diffrn_orient_matrix_UB_33 -0.0431922000
_diffrn_radiation_monochromator mirror
_diffrn_radiation_probe x-ray
_diffrn_radiation_type MoK\a
_diffrn_radiation_wavelength 0.71073
_diffrn_reflns_av_R_equivalents 0.0613
_diffrn_reflns_av_unetI/netI 0.0890
_diffrn_reflns_Laue_measured_fraction_full 0.998
_diffrn_reflns_Laue_measured_fraction_max 0.932
_diffrn_reflns_limit_h_max 12
_diffrn_reflns_limit_h_min -12
_diffrn_reflns_limit_k_max 20
_diffrn_reflns_limit_k_min -20
_diffrn_reflns_limit_l_max 13
_diffrn_reflns_limit_l_min -14
_diffrn_reflns_number 21103
_diffrn_reflns_point_group_measured_fraction_full 0.998
_diffrn_reflns_point_group_measured_fraction_max 0.900
_diffrn_reflns_theta_full 25.242
_diffrn_reflns_theta_max 30.568
_diffrn_reflns_theta_min 2.808
_diffrn_source 'micro-focus sealed X-ray tube'
_diffrn_source_type 'SuperNova (Mo) X-ray Source'
_exptl_absorpt_coefficient_mu 3.522
_exptl_absorpt_correction_T_max 1.00000
_exptl_absorpt_correction_T_min 0.75326
_exptl_absorpt_correction_type multi-scan
_exptl_absorpt_process_details
;
CrysAlisPro 1.171.41.109a (Rigaku Oxford Diffraction, 2021)
Empirical absorption correction using spherical harmonics,
implemented in SCALE3 ABSPACK scaling algorithm.
;
_exptl_crystal_colour brown
_exptl_crystal_colour_primary brown
_exptl_crystal_density_diffrn 1.628
_exptl_crystal_description block
_exptl_crystal_F_000 616
_exptl_crystal_size_max 0.19
_exptl_crystal_size_mid 0.1
_exptl_crystal_size_min 0.1
_refine_diff_density_max 0.636
_refine_diff_density_min -0.367
_refine_diff_density_rms 0.086
_refine_ls_abs_structure_details
;
 Flack x determined using 1433 quotients [(I+)-(I-)]/[(I+)+(I-)]
 (Parsons, Flack and Wagner, Acta Cryst. B69 (2013) 249-259).
;
_refine_ls_abs_structure_Flack 0.016(8)
_refine_ls_extinction_method none
_refine_ls_goodness_of_fit_ref 1.001
_refine_ls_hydrogen_treatment constr
_refine_ls_matrix_type full
_refine_ls_number_parameters 299
_refine_ls_number_reflns 6964
_refine_ls_number_restraints 1
_refine_ls_restrained_S_all 1.001
_refine_ls_R_factor_all 0.1119
_refine_ls_R_factor_gt 0.0550
_refine_ls_shift/su_max 0.000
_refine_ls_shift/su_mean 0.000
_refine_ls_structure_factor_coef Fsqd
_refine_ls_weighting_details 'w=1/[\s^2^(Fo^2^)+(0.0398P)^2^] where P=(Fo^2^+2Fc^2^)/3'
_refine_ls_weighting_scheme calc
_refine_ls_wR_factor_gt 0.0922
_refine_ls_wR_factor_ref 0.1108
_reflns_Friedel_coverage 0.864
_reflns_Friedel_fraction_full 0.999
_reflns_Friedel_fraction_max 0.865
_reflns_number_gt 4240
_reflns_number_total 6964
_reflns_threshold_expression 'I > 2\s(I)'
_cod_data_source_file d4dt00924j2.cif
_cod_data_source_block agrmor01_1a_vt_2_200_00_auto
_cod_depositor_comments 'Adding full bibliography for 7716275--7716292.cif.'
_cod_database_code 7716277
_shelx_shelxl_version_number 2018/1
_shelx_space_group_comment
;
The symmetry employed for this shelxl refinement is uniquely defined
by the following loop, which should always be used as a source of
symmetry information in preference to the above space-group names.
They are only intended as comments.
;
_shelx_estimated_absorpt_t_max 0.720
_shelx_estimated_absorpt_t_min 0.554
_reflns_odcompleteness_completeness 93.16
_reflns_odcompleteness_iscentric 1
_reflns_odcompleteness_theta 30.50
_olex2_refinement_description
;
1. Fixed Uiso
 At 1.2 times of:
  All C(H) groups, All C(H,H) groups, All N(H) groups
 At 1.5 times of:
  All C(H,H,H) groups
2.a Ternary CH refined with riding coordinates:
 N005(H005), C00C(H00C), C00N(H00N), C00O(H00O)
2.b Secondary CH2 refined with riding coordinates:
 C00G(H00A,H00B), C00I(H00E,H00F), C00P(H00G,H00H), C00T(H00I,H00P), C00V(H00R,
 H00T)
2.c Aromatic/amide H refined with riding coordinates:
 C00D(H00D), C00J(H00J), C00K(H00K), C00L(H00L), C00M(H00M), C00Q(H00Q),
 C00S(H00S), C00U(H00U), C00W(H00W)
2.d Idealised Me refined as rotating group:
 C00X(H00V,H00X,H00Y)
;
_olex2_submission_special_instructions 'No special instructions were received'
_oxdiff_exptl_absorpt_empirical_details
;
Empirical correction (ABSPACK) includes:
- Absorption correction using spherical harmonics
- Frame scaling
;
_oxdiff_exptl_absorpt_empirical_full_max 1.233
_oxdiff_exptl_absorpt_empirical_full_min 0.838

loop_
_space_group_symop_operation_xyz
'x, y, z'
'-x, y+1/2, -z'

loop_
_atom_site_label
_atom_site_type_symbol
_atom_site_fract_x
_atom_site_fract_y
_atom_site_fract_z
_atom_site_U_iso_or_equiv
_atom_site_adp_type
_atom_site_occupancy
_atom_site_site_symmetry_order
_atom_site_calc_flag
_atom_site_refinement_flags_posn
_atom_site_refinement_flags_adp
_atom_site_refinement_flags_occupancy
_atom_site_disorder_assembly
_atom_site_disorder_group
Se01 Se 0.77223(10) 0.42251(6) 0.72861(8) 0.0567(3) Uani 1 1 d . . . . .
Se02 Se 0.31057(12) 0.18702(6) 0.24883(10) 0.0641(3) Uani 1 1 d . . . . .
Fe03 Fe 0.43855(11) 0.51719(7) 0.31237(10) 0.0350(2) Uani 1 1 d . . . . .
N004 N 0.3343(7) 0.5357(4) 0.1187(6) 0.0364(14) Uani 1 1 d . . . . .
N005 N 0.6241(7) 0.5396(4) 0.2082(6) 0.0350(14) Uani 1 1 d . . . . .
H005 H 0.716433 0.507841 0.256679 0.042 Uiso 1 1 calc R . . . .
N006 N 0.4727(7) 0.6443(5) 0.3602(6) 0.0411(15) Uani 1 1 d . . . . .
O007 O 0.8812(7) 0.4293(5) 0.1499(8) 0.086(2) Uani 1 1 d . . . . .
N008 N 0.2556(8) 0.5405(5) 0.4013(7) 0.053(2) Uani 1 1 d . . . . .
N009 N 0.5692(7) 0.4821(4) 0.4821(7) 0.0415(15) Uani 1 1 d . . . . .
N00A N 0.3920(9) 0.3847(5) 0.2830(7) 0.0548(18) Uani 1 1 d . . . . .
C00B C 0.4231(8) 0.5224(5) 0.0205(7) 0.0386(16) Uani 1 1 d . . . . .
C00C C 0.6214(8) 0.6823(5) 0.3388(7) 0.0368(16) Uani 1 1 d . . . . .
H00C H 0.699371 0.656365 0.411813 0.044 Uiso 1 1 calc R . . . .
C00D C 0.1152(12) 0.5474(6) -0.0509(10) 0.060(3) Uani 1 1 d . . . . .
H00D H 0.007826 0.554523 -0.073198 0.072 Uiso 1 1 calc R . . . .
C00E C 0.6462(9) 0.4598(5) 0.5788(8) 0.0401(18) Uani 1 1 d . . . . .
C00F C 0.2478(10) 0.6290(8) 0.4480(8) 0.058(3) Uani 1 1 d . . . . .
C00G C 0.8113(9) 0.6679(6) 0.1730(8) 0.048(2) Uani 1 1 d . . . . .
H00A H 0.825938 0.644727 0.081698 0.058 Uiso 1 1 calc R . . . .
H00B H 0.889755 0.639148 0.241144 0.058 Uiso 1 1 calc R . . . .
C00H C 0.7907(11) 0.3748(6) 0.1028(10) 0.059(2) Uani 1 1 d . . . . .
C00I C 0.6236(9) 0.3997(5) 0.0594(8) 0.0445(19) Uani 1 1 d . . . . .
H00E H 0.560423 0.366339 0.118536 0.053 Uiso 1 1 calc R . . . .
H00F H 0.592647 0.378209 -0.035382 0.053 Uiso 1 1 calc R . . . .
C00J C 0.3627(11) 0.5240(6) -0.1166(8) 0.054(2) Uani 1 1 d . . . . .
H00J H 0.426711 0.516926 -0.185433 0.065 Uiso 1 1 calc R . . . .
C00K C 0.2061(12) 0.5362(5) -0.1506(9) 0.061(3) Uani 1 1 d . . . . .
H00K H 0.161839 0.536750 -0.243733 0.073 Uiso 1 1 calc R . . . .
C00L C 0.1831(10) 0.5479(5) 0.0815(9) 0.050(2) Uani 1 1 d . . . . .
H00L H 0.120726 0.557418 0.150975 0.060 Uiso 1 1 calc R . . . .
C00M C 0.1389(10) 0.4829(8) 0.4155(9) 0.069(3) Uani 1 1 d . . . . .
H00M H 0.141053 0.421926 0.380900 0.083 Uiso 1 1 calc R . . . .
C00N C 0.6534(8) 0.6411(5) 0.2032(7) 0.0370(17) Uani 1 1 d . . . . .
H00N H 0.577123 0.667685 0.129346 0.044 Uiso 1 1 calc R . . . .
C00O C 0.5896(8) 0.5035(5) 0.0665(7) 0.0383(17) Uani 1 1 d . . . . .
H00O H 0.652303 0.537646 0.006264 0.046 Uiso 1 1 calc R . . . .
C00P C 0.8310(11) 0.7724(6) 0.1772(9) 0.060(2) Uani 1 1 d . . . . .
H00G H 0.936807 0.788077 0.163610 0.072 Uiso 1 1 calc R . . . .
H00H H 0.760581 0.800511 0.101943 0.072 Uiso 1 1 calc R . . . .
C00Q C 0.3784(10) 0.6849(7) 0.4269(8) 0.057(2) Uani 1 1 d . . . . .
H00Q H 0.392703 0.746209 0.459832 0.069 Uiso 1 1 calc R . . . .
C00R C 0.3589(10) 0.3079(7) 0.2683(8) 0.052(2) Uani 1 1 d . . . . .
C00S C 0.0090(11) 0.5986(11) 0.5291(11) 0.088(4) Uani 1 1 d . . . . .
H00S H -0.074460 0.617525 0.573417 0.106 Uiso 1 1 calc R . . . .
C00T C 0.7990(11) 0.8111(6) 0.3103(9) 0.056(2) Uani 1 1 d . . . . .
H00I H 0.809156 0.879068 0.308077 0.067 Uiso 1 1 calc R . . . .
H00P H 0.876234 0.787527 0.384283 0.067 Uiso 1 1 calc R . . . .
C00U C 0.0174(11) 0.5098(11) 0.4783(11) 0.093(4) Uani 1 1 d . . . . .
H00U H -0.062211 0.467177 0.487130 0.112 Uiso 1 1 calc R . . . .
C00V C 0.6411(10) 0.7868(6) 0.3420(8) 0.051(2) Uani 1 1 d . . . . .
H00R H 0.562638 0.815582 0.273864 0.061 Uiso 1 1 calc R . . . .
H00T H 0.627749 0.810603 0.433270 0.061 Uiso 1 1 calc R . . . .
C00W C 0.1260(12) 0.6580(9) 0.5129(10) 0.086(4) Uani 1 1 d . . . . .
H00W H 0.123992 0.719359 0.546138 0.104 Uiso 1 1 calc R . . . .
C00X C 0.8330(14) 0.2780(7) 0.0760(13) 0.099(4) Uani 1 1 d . . . . .
H00V H 0.943039 0.269561 0.103492 0.149 Uiso 1 1 calc GR . . . .
H00X H 0.807284 0.264640 -0.021478 0.149 Uiso 1 1 calc GR . . . .
H00Y H 0.776693 0.236030 0.128450 0.149 Uiso 1 1 calc GR . . . .

loop_
_atom_site_aniso_label
_atom_site_aniso_U_11
_atom_site_aniso_U_22
_atom_site_aniso_U_33
_atom_site_aniso_U_23
_atom_site_aniso_U_13
_atom_site_aniso_U_12
Se01 0.0506(5) 0.0722(6) 0.0452(5) 0.0147(5) -0.0010(4) -0.0067(5)
Se02 0.0897(7) 0.0450(5) 0.0577(6) 0.0021(4) 0.0111(5) -0.0059(5)
Fe03 0.0295(5) 0.0410(6) 0.0335(5) 0.0049(5) 0.0011(4) -0.0026(5)
N004 0.032(3) 0.040(4) 0.036(3) 0.005(3) -0.002(3) -0.004(3)
N005 0.031(3) 0.040(4) 0.032(3) -0.001(2) 0.001(3) 0.001(3)
N006 0.032(3) 0.059(4) 0.033(3) 0.010(3) 0.007(3) 0.013(3)
O007 0.052(4) 0.069(5) 0.134(7) -0.029(5) 0.000(4) 0.009(4)
N008 0.039(4) 0.074(6) 0.046(4) 0.025(4) 0.002(3) -0.003(4)
N009 0.041(4) 0.042(4) 0.043(4) 0.003(3) 0.008(3) -0.004(3)
N00A 0.072(5) 0.043(4) 0.047(4) 0.005(3) -0.002(4) -0.006(4)
C00B 0.045(4) 0.032(4) 0.036(4) -0.007(3) -0.005(3) 0.003(4)
C00C 0.042(4) 0.033(4) 0.034(4) -0.002(3) 0.000(3) 0.004(4)
C00D 0.054(6) 0.056(6) 0.062(6) 0.012(4) -0.015(5) -0.005(4)
C00E 0.040(5) 0.042(4) 0.041(4) -0.006(3) 0.017(4) -0.013(3)
C00F 0.038(5) 0.099(8) 0.035(5) 0.019(5) 0.004(4) 0.022(5)
C00G 0.043(5) 0.055(6) 0.047(5) -0.008(4) 0.009(4) -0.004(4)
C00H 0.064(6) 0.047(5) 0.067(6) -0.009(5) 0.017(5) -0.003(5)
C00I 0.046(5) 0.044(5) 0.045(4) -0.003(4) 0.011(4) -0.005(4)
C00J 0.072(6) 0.046(5) 0.040(4) -0.004(4) -0.005(4) 0.009(5)
C00K 0.085(8) 0.041(5) 0.046(5) 0.000(4) -0.029(5) -0.003(5)
C00L 0.041(5) 0.052(5) 0.053(5) 0.012(4) -0.005(4) -0.002(4)
C00M 0.050(6) 0.103(8) 0.052(5) 0.035(5) -0.001(5) -0.009(5)
C00N 0.033(4) 0.037(4) 0.041(4) 0.001(3) 0.004(3) -0.002(3)
C00O 0.039(4) 0.039(4) 0.036(4) 0.000(3) 0.006(3) -0.006(3)
C00P 0.053(6) 0.060(6) 0.068(6) -0.002(5) 0.012(5) -0.014(5)
C00Q 0.054(5) 0.066(6) 0.051(5) 0.007(5) 0.007(4) 0.022(5)
C00R 0.056(6) 0.064(7) 0.036(5) 0.010(4) 0.006(4) 0.005(5)
C00S 0.037(6) 0.180(13) 0.052(6) 0.045(8) 0.023(5) 0.040(8)
C00T 0.067(6) 0.040(5) 0.056(6) -0.004(4) -0.007(4) -0.012(4)
C00U 0.040(6) 0.186(14) 0.056(7) 0.049(9) 0.013(5) 0.011(8)
C00V 0.063(6) 0.045(5) 0.044(5) -0.006(4) 0.004(4) 0.007(4)
C00W 0.062(6) 0.148(12) 0.052(6) 0.024(7) 0.016(5) 0.051(7)
C00X 0.104(9) 0.059(7) 0.136(11) -0.012(7) 0.022(8) 0.030(6)

loop_
_atom_type_symbol
_atom_type_description
_atom_type_scat_dispersion_real
_atom_type_scat_dispersion_imag
_atom_type_scat_source
C C 0.0033 0.0016 'International Tables Vol C Tables 4.2.6.8 and 6.1.1.4'
H H 0.0000 0.0000 'International Tables Vol C Tables 4.2.6.8 and 6.1.1.4'
Fe Fe 0.3463 0.8444 'International Tables Vol C Tables 4.2.6.8 and 6.1.1.4'
N N 0.0061 0.0033 'International Tables Vol C Tables 4.2.6.8 and 6.1.1.4'
O O 0.0106 0.0060 'International Tables Vol C Tables 4.2.6.8 and 6.1.1.4'
Se Se -0.0929 2.2259 'International Tables Vol C Tables 4.2.6.8 and 6.1.1.4'

loop_
_geom_angle_atom_site_label_1
_geom_angle_atom_site_label_2
_geom_angle_atom_site_label_3
_geom_angle
_geom_angle_site_symmetry_1
_geom_angle_site_symmetry_3
_geom_angle_publ_flag
N004 Fe03 N005 78.2(2) . . ?
N006 Fe03 N004 98.1(3) . . ?
N006 Fe03 N005 82.2(2) . . ?
N006 Fe03 N008 80.5(3) . . ?
N006 Fe03 N009 89.1(2) . . ?
N006 Fe03 N00A 173.2(3) . . ?
N008 Fe03 N004 96.1(3) . . ?
N008 Fe03 N005 160.9(3) . . ?
N008 Fe03 N00A 93.8(3) . . ?
N009 Fe03 N004 167.8(3) . . ?
N009 Fe03 N005 93.1(2) . . ?
N009 Fe03 N008 94.8(3) . . ?
N009 Fe03 N00A 87.7(3) . . ?
N00A Fe03 N004 86.1(3) . . ?
N00A Fe03 N005 104.0(3) . . ?
C00B N004 Fe03 115.5(5) . . ?
C00B N004 C00L 118.5(6) . . ?
C00L N004 Fe03 125.4(6) . . ?
Fe03 N005 H005 109.6 . . ?
C00N N005 Fe03 108.8(4) . . ?
C00N N005 H005 109.6 . . ?
C00O N005 Fe03 109.9(4) . . ?
C00O N005 H005 109.6 . . ?
C00O N005 C00N 109.2(5) . . ?
C00C N006 Fe03 116.1(5) . . ?
C00Q N006 Fe03 118.7(6) . . ?
C00Q N006 C00C 124.3(8) . . ?
C00F N008 Fe03 113.2(6) . . ?
C00M N008 Fe03 128.7(7) . . ?
C00M N008 C00F 118.0(8) . . ?
C00E N009 Fe03 178.2(6) . . ?
C00R N00A Fe03 176.9(7) . . ?
N004 C00B C00J 121.4(7) . . ?
N004 C00B C00O 116.9(6) . . ?
C00J C00B C00O 121.7(7) . . ?
N006 C00C H00C 107.1 . . ?
N006 C00C C00N 105.0(6) . . ?
N006 C00C C00V 118.2(7) . . ?
C00N C00C H00C 107.1 . . ?
C00V C00C H00C 107.1 . . ?
C00V C00C C00N 111.8(6) . . ?
C00K C00D H00D 120.9 . . ?
C00L C00D H00D 120.9 . . ?
C00L C00D C00K 118.1(9) . . ?
N009 C00E Se01 178.1(7) . . ?
N008 C00F C00Q 113.4(8) . . ?
N008 C00F C00W 121.1(10) . . ?
C00W C00F C00Q 125.4(11) . . ?
H00A C00G H00B 108.1 . . ?
C00N C00G H00A 109.5 . . ?
C00N C00G H00B 109.5 . . ?
C00N C00G C00P 110.8(7) . . ?
C00P C00G H00A 109.5 . . ?
C00P C00G H00B 109.5 . . ?
O007 C00H C00I 122.2(8) . . ?
O007 C00H C00X 122.2(10) . . ?
C00X C00H C00I 115.6(9) . . ?
C00H C00I H00E 108.8 . . ?
C00H C00I H00F 108.8 . . ?
C00H C00I C00O 114.0(7) . . ?
H00E C00I H00F 107.6 . . ?
C00O C00I H00E 108.8 . . ?
C00O C00I H00F 108.8 . . ?
C00B C00J H00J 120.9 . . ?
C00B C00J C00K 118.2(8) . . ?
C00K C00J H00J 120.9 . . ?
C00D C00K C00J 120.4(8) . . ?
C00D C00K H00K 119.8 . . ?
C00J C00K H00K 119.8 . . ?
N004 C00L C00D 123.3(9) . . ?
N004 C00L H00L 118.4 . . ?
C00D C00L H00L 118.4 . . ?
N008 C00M H00M 119.0 . . ?
N008 C00M C00U 122.0(11) . . ?
C00U C00M H00M 119.0 . . ?
N005 C00N C00C 107.5(6) . . ?
N005 C00N C00G 115.3(6) . . ?
N005 C00N H00N 107.6 . . ?
C00C C00N H00N 107.6 . . ?
C00G C00N C00C 111.1(6) . . ?
C00G C00N H00N 107.6 . . ?
N005 C00O C00B 106.5(5) . . ?
N005 C00O C00I 111.8(6) . . ?
N005 C00O H00O 109.2 . . ?
C00B C00O C00I 110.7(6) . . ?
C00B C00O H00O 109.2 . . ?
C00I C00O H00O 109.2 . . ?
C00G C00P H00G 109.4 . . ?
C00G C00P H00H 109.4 . . ?
H00G C00P H00H 108.0 . . ?
C00T C00P C00G 111.3(7) . . ?
C00T C00P H00G 109.4 . . ?
C00T C00P H00H 109.4 . . ?
N006 C00Q C00F 114.0(9) . . ?
N006 C00Q H00Q 123.0 . . ?
C00F C00Q H00Q 123.0 . . ?
N00A C00R Se02 178.6(8) . . ?
C00U C00S H00S 121.3 . . ?
C00W C00S H00S 121.3 . . ?
C00W C00S C00U 117.4(10) . . ?
C00P C00T H00I 109.0 . . ?
C00P C00T H00P 109.0 . . ?
C00P C00T C00V 112.8(7) . . ?
H00I C00T H00P 107.8 . . ?
C00V C00T H00I 109.0 . . ?
C00V C00T H00P 109.0 . . ?
C00M C00U C00S 120.9(11) . . ?
C00M C00U H00U 119.6 . . ?
C00S C00U H00U 119.6 . . ?
C00C C00V H00R 109.8 . . ?
C00C C00V H00T 109.8 . . ?
C00T C00V C00C 109.5(7) . . ?
C00T C00V H00R 109.8 . . ?
C00T C00V H00T 109.8 . . ?
H00R C00V H00T 108.2 . . ?
C00F C00W H00W 119.7 . . ?
C00S C00W C00F 120.5(12) . . ?
C00S C00W H00W 119.7 . . ?
C00H C00X H00V 109.5 . . ?
C00H C00X H00X 109.5 . . ?
C00H C00X H00Y 109.5 . . ?
H00V C00X H00X 109.5 . . ?
H00V C00X H00Y 109.5 . . ?
H00X C00X H00Y 109.5 . . ?

loop_
_geom_bond_atom_site_label_1
_geom_bond_atom_site_label_2
_geom_bond_distance
_geom_bond_site_symmetry_2
_geom_bond_publ_flag
Se01 C00E 1.809(9) . ?
Se02 C00R 1.809(10) . ?
Fe03 N004 2.026(6) . ?
Fe03 N005 2.082(6) . ?
Fe03 N006 1.917(7) . ?
Fe03 N008 1.976(7) . ?
Fe03 N009 1.968(7) . ?
Fe03 N00A 1.978(8) . ?
N004 C00B 1.346(9) . ?
N004 C00L 1.348(10) . ?
N005 H005 1.0000 . ?
N005 C00N 1.496(9) . ?
N005 C00O 1.489(8) . ?
N006 C00C 1.468(9) . ?
N006 C00Q 1.278(10) . ?
O007 C00H 1.174(10) . ?
N008 C00F 1.369(12) . ?
N008 C00M 1.350(11) . ?
N009 C00E 1.142(9) . ?
N00A C00R 1.156(10) . ?
C00B C00J 1.388(10) . ?
C00B C00O 1.504(10) . ?
C00C H00C 1.0000 . ?
C00C C00N 1.532(10) . ?
C00C C00V 1.525(11) . ?
C00D H00D 0.9500 . ?
C00D C00K 1.366(13) . ?
C00D C00L 1.363(11) . ?
C00F C00Q 1.449(13) . ?
C00F C00W 1.393(12) . ?
C00G H00A 0.9900 . ?
C00G H00B 0.9900 . ?
C00G C00N 1.518(10) . ?
C00G C00P 1.525(12) . ?
C00H C00I 1.524(12) . ?
C00H C00X 1.486(13) . ?
C00I H00E 0.9900 . ?
C00I H00F 0.9900 . ?
C00I C00O 1.539(10) . ?
C00J H00J 0.9500 . ?
C00J C00K 1.390(12) . ?
C00K H00K 0.9500 . ?
C00L H00L 0.9500 . ?
C00M H00M 0.9500 . ?
C00M C00U 1.371(14) . ?
C00N H00N 1.0000 . ?
C00O H00O 1.0000 . ?
C00P H00G 0.9900 . ?
C00P H00H 0.9900 . ?
C00P C00T 1.496(11) . ?
C00Q H00Q 0.9500 . ?
C00S H00S 0.9500 . ?
C00S C00U 1.388(18) . ?
C00S C00W 1.373(16) . ?
C00T H00I 0.9900 . ?
C00T H00P 0.9900 . ?
C00T C00V 1.515(11) . ?
C00U H00U 0.9500 . ?
C00V H00R 0.9900 . ?
C00V H00T 0.9900 . ?
C00W H00W 0.9500 . ?
C00X H00V 0.9800 . ?
C00X H00X 0.9800 . ?
C00X H00Y 0.9800 . ?
